data_1550670
loop_
_publ_author_name
'Kong, Xiang-Jing'
'He, Tao'
'Zhang, Yongzheng'
'Wu, Xue-Qian'
'Wang, Si-Nan'
'Xu, Ming-Ming'
'Si, Guang-Rui'
'Li, Jian-Rong Jeff'

_publ_section_title
;
 Constructing New Metal-Organic Frameworks with Complicated Ligands
 Generated from &#x201C;One-Pot&#x201D; In Situ Reactions
;
_journal_name_full 'Chemical Science'
_journal_paper_doi 10.1039/C9SC00178F
_journal_year 2019
_chemical_formula_moiety 'C14 H11 Cd N O5'
_chemical_formula_sum 'C14 H11 Cd N O5'
_chemical_formula_weight 385.64
_space_group_crystal_system triclinic
_space_group_IT_number 2
_space_group_name_Hall '-P 1'
_space_group_name_H-M_alt 'P -1'
_symmetry_space_group_name_Hall '-P 1'
_symmetry_space_group_name_H-M 'P -1'
_atom_sites_solution_hydrogens mixed
_atom_sites_solution_primary dual
_audit_creation_date 2018-07-27
_audit_creation_method
;
Olex2 1.2
(compiled 2018.04.26 svn.r3504 for OlexSys, GUI svn.r5492)
;
_audit_update_record
;
2019-01-04 deposited with the CCDC.    2019-02-28 downloaded from the CCDC.
;
_cell_angle_alpha 87.203(3)
_cell_angle_beta 74.302(3)
_cell_angle_gamma 76.159(3)
_cell_formula_units_Z 2
_cell_length_a 7.6897(3)
_cell_length_b 8.7992(3)
_cell_length_c 12.7198(4)
_cell_measurement_reflns_used 6264
_cell_measurement_temperature 292.5(4)
_cell_measurement_theta_max 73.8780
_cell_measurement_theta_min 5.1480
_cell_volume 804.39(5)
_computing_cell_refinement 'CrysAlisPro 1.171.39.32a (Rigaku OD, 2017)'
_computing_data_collection 'CrysAlisPro 1.171.39.32a (Rigaku OD, 2017)'
_computing_data_reduction 'CrysAlisPro 1.171.39.32a (Rigaku OD, 2017)'
_computing_molecular_graphics 'Olex2 (Dolomanov et al., 2009)'
_computing_publication_material 'Olex2 (Dolomanov et al., 2009)'
_computing_structure_refinement 'ShelXL (Sheldrick, 2015)'
_computing_structure_solution 'ShelXT (Sheldrick, 2015)'
_diffrn_ambient_environment air
_diffrn_ambient_temperature 292.5(4)
_diffrn_detector 'CCD plate'
_diffrn_detector_area_resol_mean 5.1688
_diffrn_detector_type AtlasS2
_diffrn_measured_fraction_theta_full 1.000
_diffrn_measured_fraction_theta_max 1.000
_diffrn_measurement_details
;
List of Runs (angles in degrees, time in seconds):

  # Type    Start    End  Width  t~exp~   \w     \q     \k     \f   Frames
#--------------------------------------------------------------------------
  1  \w    -66.00  32.00   1.00    1.00    --  -41.94  38.00 120.00   98
  2  \w   -116.00 -17.00   1.00    1.00    --  -41.94 -38.00  60.00   99
  3  \w    -75.00  34.00   1.00    1.00    --  -41.94  77.00 -30.00  109
  4  \w    -70.00  31.00   1.00    1.00    --  -41.94  57.00-150.00  101
  5  \w     24.00  99.00   1.00    1.00    --   41.94-126.00-121.00   75
  6  \w     35.00 136.00   1.00    1.00    --  107.13 -61.00 -30.00  101
  7  \w     31.00 140.00   1.00    1.00    --  107.13 -77.00 150.00  109
  8  \w     34.00 121.00   1.00    1.00    --  107.13-125.00  30.00   87
  9  \w     34.00 121.00   1.00    1.00    --  107.13-125.00 150.00   87
 10  \w     81.00 178.00   1.00    1.00    --  107.13  45.00 -30.00   97
 11  \w     78.00 178.00   1.00    1.00    --  107.13  61.00  30.00  100
 12  \w     31.00 140.00   1.00    1.00    --  107.13 -77.00-150.00  109
 13  \w     94.00 178.00   1.00    1.00    --  107.13 125.00-150.00   84
 14  \w     75.00 178.00   1.00    1.00    --  107.13  77.00 -90.00  103
 15  \w     81.00 178.00   1.00    1.00    --  107.13  45.00-150.00   97
 16  \w   -114.00 -14.00   1.00    1.00    --  -41.94 -57.00 -30.00  100
 17  \w   -114.00 -14.00   1.00    1.00    --  -41.94 -57.00 -90.00  100
 18  \w   -118.00  -9.00   1.00    1.00    --  -41.94 -77.00 120.00  109
 19  \w   -118.00  -9.00   1.00    1.00    --  -41.94 -77.00-150.00  109
;
_diffrn_measurement_device 'four-circle diffractometer'
_diffrn_measurement_device_type 'SuperNova, Dual, Cu at home/near, AtlasS2'
_diffrn_measurement_method '\w scans'
_diffrn_orient_matrix_type 'CrysAlisPro convention (1999,Acta A55,543-557)'
_diffrn_orient_matrix_UB_11 -0.1469301000
_diffrn_orient_matrix_UB_12 -0.0837034000
_diffrn_orient_matrix_UB_13 -0.0142093000
_diffrn_orient_matrix_UB_21 -0.0652665000
_diffrn_orient_matrix_UB_22 -0.0166689000
_diffrn_orient_matrix_UB_23 0.1247618000
_diffrn_orient_matrix_UB_31 -0.1413901000
_diffrn_orient_matrix_UB_32 0.1588671000
_diffrn_orient_matrix_UB_33 0.0080372000
_diffrn_radiation_monochromator mirror
_diffrn_radiation_probe x-ray
_diffrn_radiation_type CuK\a
_diffrn_radiation_wavelength 1.54178
_diffrn_reflns_av_R_equivalents 0.0397
_diffrn_reflns_av_unetI/netI 0.0387
_diffrn_reflns_Laue_measured_fraction_full 1.000
_diffrn_reflns_Laue_measured_fraction_max 1.000
_diffrn_reflns_limit_h_max 9
_diffrn_reflns_limit_h_min -9
_diffrn_reflns_limit_k_max 10
_diffrn_reflns_limit_k_min -10
_diffrn_reflns_limit_l_max 15
_diffrn_reflns_limit_l_min -13
_diffrn_reflns_number 8628
_diffrn_reflns_point_group_measured_fraction_full 1.000
_diffrn_reflns_point_group_measured_fraction_max 1.000
_diffrn_reflns_theta_full 67.052
_diffrn_reflns_theta_max 67.052
_diffrn_reflns_theta_min 3.610
_diffrn_source 'micro-focus sealed X-ray tube'
_diffrn_source_type 'SuperNova (Cu) X-ray Source'
_exptl_absorpt_coefficient_mu 11.054
_exptl_absorpt_correction_T_max 1.00000
_exptl_absorpt_correction_T_min 0.45729
_exptl_absorpt_correction_type multi-scan
_exptl_absorpt_process_details
;
CrysAlisPro 1.171.39.32a (Rigaku Oxford Diffraction, 2017)
Empirical absorption correction using spherical harmonics,
 implemented in SCALE3 ABSPACK scaling algorithm.
;
_exptl_crystal_colour colorless
_exptl_crystal_density_diffrn 1.592
_exptl_crystal_description block
_exptl_crystal_F_000 380
_refine_diff_density_max 0.809
_refine_diff_density_min -0.671
_refine_diff_density_rms 0.096
_refine_ls_extinction_method none
_refine_ls_goodness_of_fit_ref 1.046
_refine_ls_hydrogen_treatment constr
_refine_ls_matrix_type full
_refine_ls_number_parameters 191
_refine_ls_number_reflns 2871
_refine_ls_number_restraints 0
_refine_ls_restrained_S_all 1.046
_refine_ls_R_factor_all 0.0356
_refine_ls_R_factor_gt 0.0327
_refine_ls_shift/su_max 0.001
_refine_ls_shift/su_mean 0.000
_refine_ls_structure_factor_coef Fsqd
_refine_ls_weighting_details 'w=1/[\s^2^(Fo^2^)+(0.0515P)^2^+0.0521P] where P=(Fo^2^+2Fc^2^)/3'
_refine_ls_weighting_scheme calc
_refine_ls_wR_factor_gt 0.0836
_refine_ls_wR_factor_ref 0.0860
_reflns_Friedel_coverage 0.000
_reflns_number_gt 2643
_reflns_number_total 2871
_reflns_threshold_expression 'I > 2\s(I)'
_cod_data_source_file c9sc00178f2.cif
_cod_data_source_block BUT-102
_cod_database_code 1550670
_shelx_shelxl_version_number 2018/3
_chemical_oxdiff_formula 'C11 H10 N O'
_shelx_space_group_comment
;
The symmetry employed for this shelxl refinement is uniquely defined
by the following loop, which should always be used as a source of
symmetry information in preference to the above space-group names.
They are only intended as comments.
;
_reflns_odcompleteness_completeness 100.00
_reflns_odcompleteness_iscentric 1
_reflns_odcompleteness_theta 66.97
_olex2_refinement_description
;
1. Fixed Uiso
 At 1.2 times of:
  All C(H) groups, All N(H,H) groups
 At 1.5 times of:
  All O(H,H) groups
2.a Rotating group:
 O1(H1A,H1B)
2.b Secondary CH2 refined with riding coordinates:
 N1(H1C,H1D)
2.c Aromatic/amide H refined with riding coordinates:
 C7(H7), C6(H6), C3(H3), C11(H11), C14(H14), C10(H10), C13(H13)
;
_olex2_submission_special_instructions 'No special instructions were received'
_oxdiff_exptl_absorpt_empirical_details
;
Empirical correction (ABSPACK) includes:
- Absorption correction using spherical harmonics
- Frame scaling
- Detector area scaling
;
_oxdiff_exptl_absorpt_empirical_full_max 1.898
_oxdiff_exptl_absorpt_empirical_full_min 0.690

loop_
_space_group_symop_operation_xyz
'x, y, z'
'-x, -y, -z'

loop_
_atom_site_label
_atom_site_type_symbol
_atom_site_fract_x
_atom_site_fract_y
_atom_site_fract_z
_atom_site_U_iso_or_equiv
_atom_site_adp_type
_atom_site_occupancy
_atom_site_site_symmetry_order
_atom_site_calc_flag
_atom_site_refinement_flags_posn
Cd1 Cd 0.98428(3) 0.29030(3) 0.57298(2) 0.03178(12) Uani 1 1 d .
O3 O 0.7875(4) 0.5990(3) 0.5323(2) 0.0370(6) Uani 1 1 d .
O4 O 0.1951(4) 1.0359(3) 0.5707(2) 0.0413(6) Uani 1 1 d .
O2 O 0.8260(4) 0.4910(3) 0.6872(2) 0.0437(7) Uani 1 1 d .
O5 O 0.1653(4) 1.2099(3) 0.6964(2) 0.0455(7) Uani 1 1 d .
O1 O 0.9303(5) 0.2302(4) 0.4143(2) 0.0570(8) Uani 1 1 d .
H1A H 0.854258 0.319010 0.377659 0.086 Uiso 1 1 d GR
H1B H 0.845757 0.154956 0.419842 0.086 Uiso 1 1 d GR
N1 N 0.2601(5) 0.8371(5) 1.3454(2) 0.0455(9) Uani 1 1 d .
H1C H 0.227592 0.934741 1.371709 0.055 Uiso 1 1 calc R
H1D H 0.361583 0.787963 1.365058 0.055 Uiso 1 1 calc R
C1 C 0.7464(5) 0.5977(4) 0.6357(3) 0.0321(8) Uani 1 1 d .
C2 C 0.5960(5) 0.7271(4) 0.7000(3) 0.0296(8) Uani 1 1 d .
C4 C 0.3500(5) 0.9550(4) 0.7098(3) 0.0316(8) Uani 1 1 d .
C7 C 0.5583(5) 0.7300(4) 0.8130(3) 0.0343(8) Uani 1 1 d .
H7 H 0.628767 0.652244 0.846706 0.041 Uiso 1 1 calc R
C5 C 0.2300(5) 1.0752(4) 0.6561(3) 0.0359(8) Uani 1 1 d .
C8 C 0.4187(5) 0.8451(4) 0.8780(3) 0.0303(8) Uani 1 1 d .
C9 C 0.3785(5) 0.8454(4) 0.9989(3) 0.0317(8) Uani 1 1 d .
C6 C 0.3168(5) 0.9591(4) 0.8227(3) 0.0322(8) Uani 1 1 d .
H6 H 0.224444 1.039633 0.862791 0.039 Uiso 1 1 calc R
C3 C 0.4894(5) 0.8378(4) 0.6480(3) 0.0311(8) Uani 1 1 d .
H3 H 0.510746 0.833874 0.572540 0.037 Uiso 1 1 calc R
C12 C 0.3046(5) 0.8419(5) 1.2283(3) 0.0373(9) Uani 1 1 d .
C11 C 0.2076(6) 0.9604(5) 1.1766(3) 0.0469(11) Uani 1 1 d .
H11 H 0.115832 1.040118 1.217914 0.056 Uiso 1 1 calc R
C14 C 0.4737(6) 0.7271(5) 1.0528(3) 0.0492(11) Uani 1 1 d .
H14 H 0.564810 0.646547 1.011915 0.059 Uiso 1 1 calc R
C10 C 0.2451(6) 0.9618(5) 1.0646(3) 0.0441(10) Uani 1 1 d .
H10 H 0.178664 1.043821 1.031848 0.053 Uiso 1 1 calc R
C13 C 0.4371(6) 0.7254(6) 1.1651(3) 0.0531(12) Uani 1 1 d .
H13 H 0.503441 0.644010 1.198385 0.064 Uiso 1 1 calc R

loop_
_atom_site_aniso_label
_atom_site_aniso_U_11
_atom_site_aniso_U_22
_atom_site_aniso_U_33
_atom_site_aniso_U_23
_atom_site_aniso_U_13
_atom_site_aniso_U_12
Cd1 0.03634(18) 0.03012(17) 0.02187(16) -0.00082(10) -0.00556(11) 0.00322(12)
O3 0.0347(14) 0.0440(16) 0.0255(13) -0.0056(11) 0.0006(10) -0.0052(12)
O4 0.0522(17) 0.0341(15) 0.0332(14) 0.0014(11) -0.0171(12) 0.0043(12)
O2 0.0489(17) 0.0328(14) 0.0339(14) -0.0031(11) -0.0075(12) 0.0167(12)
O5 0.0539(17) 0.0324(15) 0.0429(16) 0.0002(12) -0.0215(13) 0.0134(13)
O1 0.087(2) 0.063(2) 0.0310(15) 0.0020(14) -0.0228(15) -0.0294(18)
N1 0.049(2) 0.061(2) 0.0244(17) -0.0027(15) -0.0043(14) -0.0146(18)
C1 0.0311(19) 0.032(2) 0.0264(18) -0.0031(15) -0.0038(14) 0.0008(16)
C2 0.0301(18) 0.0284(18) 0.0237(17) 0.0010(14) -0.0024(14) 0.0001(15)
C4 0.0302(18) 0.0289(18) 0.0306(19) 0.0017(14) -0.0064(14) 0.0005(15)
C7 0.037(2) 0.0307(19) 0.0280(19) 0.0017(15) -0.0068(15) 0.0032(16)
C5 0.035(2) 0.034(2) 0.032(2) 0.0034(16) -0.0042(15) -0.0011(16)
C8 0.0326(19) 0.0258(18) 0.0270(18) -0.0004(14) -0.0037(14) -0.0012(15)
C9 0.0311(19) 0.0340(19) 0.0256(18) 0.0013(14) -0.0033(14) -0.0040(15)
C6 0.0299(18) 0.0273(18) 0.0299(18) -0.0026(14) -0.0011(14) 0.0042(15)
C3 0.0330(19) 0.0323(19) 0.0238(17) 0.0013(14) -0.0065(14) -0.0012(15)
C12 0.039(2) 0.048(2) 0.0236(18) -0.0015(16) -0.0018(15) -0.0136(18)
C11 0.053(3) 0.040(2) 0.032(2) -0.0107(17) 0.0077(18) -0.001(2)
C14 0.054(3) 0.050(3) 0.025(2) -0.0014(18) -0.0046(18) 0.015(2)
C10 0.051(2) 0.037(2) 0.032(2) 0.0030(16) -0.0055(17) 0.0068(18)
C13 0.052(3) 0.066(3) 0.029(2) 0.010(2) -0.0089(18) 0.005(2)

loop_
_atom_type_symbol
_atom_type_description
_atom_type_scat_dispersion_real
_atom_type_scat_dispersion_imag
_atom_type_scat_source
C C 0.0181 0.0091 'International Tables Vol C Tables 4.2.6.8 and 6.1.1.4'
H H 0.0000 0.0000 'International Tables Vol C Tables 4.2.6.8 and 6.1.1.4'
Cd Cd 0.1185 4.6533 'International Tables Vol C Tables 4.2.6.8 and 6.1.1.4'
N N 0.0311 0.0180 'International Tables Vol C Tables 4.2.6.8 and 6.1.1.4'
O O 0.0492 0.0322 'International Tables Vol C Tables 4.2.6.8 and 6.1.1.4'

loop_
_geom_angle_atom_site_label_1
_geom_angle_atom_site_label_2
_geom_angle_atom_site_label_3
_geom_angle
_geom_angle_site_symmetry_1
_geom_angle_site_symmetry_3
O3 Cd1 O4 93.26(10) 2_766 1_645
O3 Cd1 O5 89.59(10) 2_766 1_645
O3 Cd1 N1 170.44(10) 2_766 2_667
O3 Cd1 C5 92.82(10) 2_766 1_645
O4 Cd1 C5 27.73(10) 1_645 1_645
O2 Cd1 O3 99.24(10) . 2_766
O2 Cd1 O4 140.04(9) . 1_645
O2 Cd1 O5 87.31(10) . 1_645
O2 Cd1 O1 127.48(12) . .
O2 Cd1 N1 87.02(12) . 2_667
O2 Cd1 C5 113.29(11) . 1_645
O5 Cd1 O4 54.80(9) 1_645 1_645
O5 Cd1 N1 97.96(11) 1_645 2_667
O5 Cd1 C5 27.12(10) 1_645 1_645
O1 Cd1 O3 87.01(10) . 2_766
O1 Cd1 O4 90.75(11) . 1_645
O1 Cd1 O5 145.14(11) . 1_645
O1 Cd1 N1 83.45(11) . 2_667
O1 Cd1 C5 118.44(12) . 1_645
N1 Cd1 O4 86.39(12) 2_667 1_645
N1 Cd1 C5 91.29(12) 2_667 1_645
C1 O3 Cd1 123.6(2) . 2_766
C5 O4 Cd1 89.5(2) . 1_465
C1 O2 Cd1 108.9(2) . .
C5 O5 Cd1 93.8(2) . 1_465
C12 N1 Cd1 114.3(3) . 2_667
O3 C1 C2 119.5(3) . .
O2 C1 O3 122.4(3) . .
O2 C1 C2 118.1(3) . .
C7 C2 C1 119.4(3) . .
C3 C2 C1 120.4(3) . .
C3 C2 C7 120.1(3) . .
C6 C4 C5 119.3(3) . .
C3 C4 C5 120.5(3) . .
C3 C4 C6 120.2(3) . .
C2 C7 C8 122.5(3) . .
O4 C5 Cd1 62.75(19) . 1_465
O4 C5 C4 118.6(3) . .
O5 C5 Cd1 59.09(19) . 1_465
O5 C5 O4 121.7(3) . .
O5 C5 C4 119.8(3) . .
C4 C5 Cd1 174.8(3) . 1_465
C7 C8 C9 121.8(3) . .
C7 C8 C6 116.2(3) . .
C6 C8 C9 122.0(3) . .
C14 C9 C8 121.3(3) . .
C10 C9 C8 122.7(3) . .
C10 C9 C14 116.0(3) . .
C4 C6 C8 121.8(3) . .
C2 C3 C4 119.2(3) . .
C11 C12 N1 120.6(4) . .
C13 C12 N1 121.2(4) . .
C13 C12 C11 118.2(4) . .
C10 C11 C12 120.7(4) . .
C13 C14 C9 122.0(4) . .
C11 C10 C9 122.3(4) . .
C12 C13 C14 120.9(4) . .

loop_
_geom_bond_atom_site_label_1
_geom_bond_atom_site_label_2
_geom_bond_distance
_geom_bond_site_symmetry_2
Cd1 O3 2.290(3) 2_766
Cd1 O4 2.426(3) 1_645
Cd1 O2 2.230(3) .
Cd1 O5 2.346(3) 1_645
Cd1 O1 2.278(3) .
Cd1 N1 2.388(4) 2_667
Cd1 C5 2.729(4) 1_645
O3 C1 1.266(4) .
O4 C5 1.270(5) .
O2 C1 1.252(4) .
O5 C5 1.247(5) .
N1 C12 1.437(5) .
C1 C2 1.501(5) .
C2 C7 1.388(5) .
C2 C3 1.382(5) .
C4 C5 1.496(5) .
C4 C6 1.391(5) .
C4 C3 1.387(5) .
C7 C8 1.393(5) .
C8 C9 1.485(5) .
C8 C6 1.402(5) .
C9 C14 1.388(5) .
C9 C10 1.384(5) .
C12 C11 1.379(6) .
C12 C13 1.368(6) .
C11 C10 1.375(6) .
C14 C13 1.380(6) .

loop_
_smtbx_masks_void_nr
_smtbx_masks_void_average_x
_smtbx_masks_void_average_y
_smtbx_masks_void_average_z
_smtbx_masks_void_volume
_smtbx_masks_void_count_electrons
1 0.126 0.500 -0.126 192.5 58.7
